data_4301056
loop_
_publ_author_name
'Adams, Nico'
'Bigmore, Helen R.'
'Blundell, Timothy L.'
'Boyd, Catherine L.'
'Dubberley, Stuart R.'
'Sealey, Andrew J.'
'Cowley, Andrew R.'
'Skinner, Michael E. G.'
'Mountford, Philip'

_publ_section_title
;
 New Titanium Imido Synthons: Syntheses and Supramolecular Structures
;
_journal_coden_ASTM INOCAJ
_journal_issue 8
_journal_name_full 'Inorganic Chemistry'
_journal_page_first 2882
_journal_page_last 2894
_journal_paper_doi 10.1021/ic050011z
_journal_volume 44
_journal_year 2005
_chemical_compound_source 'Ti(NMe2)2Cl2 + PhNH2'
_chemical_formula_moiety ' C10 H19 Cl2 N3 Ti1 '
_chemical_formula_sum 'C10 H19 Cl2 N3 Ti'
_chemical_formula_weight 300.08
_chemical_melting_point ?
_chemical_name_systematic Ti(NPh)Cl2(NHMe2)2
_space_group_IT_number 15
_symmetry_cell_setting monoclinic
_symmetry_space_group_name_Hall '-C 2yc'
_symmetry_space_group_name_H-M 'C 1 2/c 1'
_atom_sites_solution_hydrogens geom
_atom_sites_solution_primary direct
_cell_angle_alpha 90
_cell_angle_beta 131.01(1)
_cell_angle_gamma 90
_cell_formula_units_Z 4
_cell_length_a 16.260(1)
_cell_length_b 10.303(1)
_cell_length_c 11.935(1)
_cell_measurement_reflns_used 7655
_cell_measurement_temperature 150
_cell_measurement_theta_max 27.5
_cell_measurement_theta_min 5
_cell_volume 1508.8(3)
_diffrn_ambient_temperature 150
_diffrn_measured_fraction_theta_max 0.985
_diffrn_measurement_method \w
_diffrn_radiation_type 'Mo K\a'
_diffrn_radiation_wavelength 0.71073
_diffrn_reflns_av_R_equivalents 0.017
_diffrn_reflns_limit_h_max 21
_diffrn_reflns_limit_h_min 0
_diffrn_reflns_limit_k_max 13
_diffrn_reflns_limit_k_min 0
_diffrn_reflns_limit_l_max 11
_diffrn_reflns_limit_l_min -15
_diffrn_reflns_number 7655
_diffrn_reflns_theta_max 27.49
_diffrn_reflns_theta_min 4.09
_diffrn_standards_decay_% 0.00
_diffrn_standards_interval_count 0
_diffrn_standards_interval_time 0
_diffrn_standards_number 0
_exptl_absorpt_coefficient_mu 0.902
_exptl_absorpt_correction_T_max 0.76
_exptl_absorpt_correction_T_min 0.76
_exptl_absorpt_correction_type multi-scan
_exptl_absorpt_process_details
; 

 Denzo/Scalepack (Otwinowski & Minor, 1996) 

;
_exptl_crystal_colour ' orange-red '
_exptl_crystal_density_diffrn 1.321
_exptl_crystal_density_meas ?
_exptl_crystal_description ' block '
_exptl_crystal_F_000 626.076
_exptl_crystal_size_max 0.30
_exptl_crystal_size_mid 0.30
_exptl_crystal_size_min 0.30
_refine_diff_density_max 0.29
_refine_diff_density_min -0.35
_refine_ls_extinction_method None
_refine_ls_goodness_of_fit_ref 1.0410
_refine_ls_hydrogen_treatment constr
_refine_ls_matrix_type full
_refine_ls_number_parameters 75
_refine_ls_number_reflns 1583
_refine_ls_R_factor_gt 0.0250
_refine_ls_shift/su_max 0.001517
_refine_ls_structure_factor_coef F
_refine_ls_weighting_details
;

Chebychev polynomial with 3 parameters, Carruthers & Watkin , 1979, 

 3.14    -.797     2.16    

;
_refine_ls_weighting_scheme calc
_refine_ls_wR_factor_ref 0.0307
_reflns_limit_h_max 15
_reflns_limit_h_min -21
_reflns_limit_k_max 13
_reflns_limit_k_min 0
_reflns_limit_l_max 15
_reflns_limit_l_min 0
_reflns_number_gt 1583
_reflns_number_total 1706
_reflns_threshold_expression >3.00\s(I)
_cod_data_source_file ic050011zsi20050104_034133_3.cif
_cod_data_source_block COMPOUND_4
_cod_depositor_comments
;

The following automatic conversions were performed:

_chemical_melting_point value 'not measured' changed to '?' - value

is undefined or not given.



Automatic conversion script

Id: cif_fix_values 1391 2010-09-07 12:51:13Z saulius 


The following automatic conversions were performed:
'_symmetry_cell_setting' value 'Monoclinic ' changed to 'monoclinic'
according to '/home/saulius/struct/CIF-dictionaries/cif_core.dic'
dictionary named 'cif_core.dic' version 2.4.1 from 2010-06-29.

Automatic conversion script
Id: cif_fix_enum 1527 2010-12-29 10:47:43Z saulius 
;
_cod_original_cell_volume 1508.8
_cod_original_sg_symbol_H-M 'C 1 2/c 1 '
_cod_original_formula_sum ' C10 H19 Cl2 N3 Ti1 '
_cod_database_code 4301056

loop_
_symmetry_equiv_pos_as_xyz
x,y,z
-x,-y,-z
x+1/2,y+1/2,z
-x+1/2,-y+1/2,-z
-x,y,-z+1/2
x,-y,z+1/2
-x+1/2,y+1/2,-z+1/2
x+1/2,-y+1/2,z+1/2

loop_
_atom_site_label
_atom_site_fract_x
_atom_site_fract_y
_atom_site_fract_z
_atom_site_U_iso_or_equiv
_atom_site_occupancy
_atom_site_adp_type
Ti1 0.5000 -0.01106(2) 0.2500 0.0179 1.0000 Uani
Cl1 0.39464(3) -0.10632(3) 0.01451(3) 0.0328 1.0000 Uani
N1 0.35899(8) -0.03095(11) 0.23667(11) 0.0276 1.0000 Uani
N2 0.5000 0.15417(13) 0.2500 0.0246 1.0000 Uani
C1 0.26453(11) 0.0503(2) 0.11935(17) 0.0477 1.0000 Uani
C2 0.32435(15) -0.16373(17) 0.2351(2) 0.0519 1.0000 Uani
C3 0.5000 0.28809(15) 0.2500 0.0212 1.0000 Uani
C4 0.5327(1) 0.35754(11) 0.18373(13) 0.0263 1.0000 Uani
C5 0.53292(11) 0.49204(12) 0.18502(15) 0.0301 1.0000 Uani
C6 0.5000 0.56024(16) 0.2500 0.0307 1.0000 Uani
H1 0.3859 -0.0005 0.3228 0.0379 1.0000 Uiso
H11 0.2903 0.1396 0.1230 0.0583 1.0000 Uiso
H12 0.2277 0.0107 0.0199 0.0583 1.0000 Uiso
H13 0.2118 0.0553 0.1360 0.0583 1.0000 Uiso
H21 0.3895 -0.2163 0.3151 0.0801 1.0000 Uiso
H22 0.2880 -0.2047 0.1364 0.0801 1.0000 Uiso
H23 0.2721 -0.1602 0.2525 0.0801 1.0000 Uiso
H41 0.5558 0.3098 0.1355 0.0365 1.0000 Uiso
H51 0.5571 0.5406 0.1385 0.0422 1.0000 Uiso
H61 0.5000 0.6573 0.2500 0.0398 1.0000 Uiso

loop_
_atom_site_aniso_label
_atom_site_aniso_U_11
_atom_site_aniso_U_22
_atom_site_aniso_U_33
_atom_site_aniso_U_23
_atom_site_aniso_U_13
_atom_site_aniso_U_12
Ti1 0.02114(15) 0.01588(14) 0.01757(15) 0.0000 0.01303(12) 0.0000
Cl1 0.04109(19) 0.03839(19) 0.02424(16) -0.01102(11) 0.02377(15) -0.01633(12)
N1 0.0264(5) 0.0331(5) 0.0278(5) -0.0079(4) 0.0197(4) -0.0067(4)
N2 0.0235(6) 0.0211(6) 0.0282(7) 0.0000 0.0166(6) 0.0000
C1 0.0212(6) 0.0764(11) 0.0369(7) 0.0004(7) 0.0153(6) 0.0049(6)
C2 0.064(1) 0.0451(9) 0.0757(12) -0.0209(8) 0.059(1) -0.0267(8)
C3 0.0187(7) 0.0189(7) 0.0214(7) 0.0000 0.0112(6) 0.0000
C4 0.0305(6) 0.0242(5) 0.0295(6) -0.0017(4) 0.0220(5) -0.0008(4)
C5 0.0380(7) 0.0238(6) 0.0357(6) 0.0020(4) 0.0274(6) -0.0028(4)
C6 0.0379(9) 0.0175(7) 0.0365(9) 0.0000 0.0243(8) 0.0000

loop_
_atom_type_symbol
_atom_type_scat_dispersion_real
_atom_type_scat_dispersion_imag
_atom_type_scat_Cromer_Mann_a1
_atom_type_scat_Cromer_Mann_b1
_atom_type_scat_Cromer_Mann_a2
_atom_type_scat_Cromer_Mann_b2
_atom_type_scat_Cromer_Mann_a3
_atom_type_scat_Cromer_Mann_b3
_atom_type_scat_Cromer_Mann_a4
_atom_type_scat_Cromer_Mann_b4
_atom_type_scat_Cromer_Mann_c
_atom_type_scat_source
'C   ' 0.0020 0.0020 2.3100 20.8439 1.0200 10.2075 1.5886 0.5687 0.8650 51.6512 0.2156 International_Tables_Vol_IV_Table_2.2B
'H   ' 0.0000 0.0000 0.4930 10.5109 0.3229 26.1257 0.1402 3.1424 0.0408 57.7997 0.0030 International_Tables_Vol_IV_Table_2.2B
'Cl  ' 0.1320 0.1590 11.4604 0.0104 7.1964 1.1662 6.2556 18.5194 1.6455 47.7784 -9.5574 International_Tables_Vol_IV_Table_2.2B
'N   ' 0.0040 0.0030 12.2126 0.0057 3.1322 9.8933 2.0125 28.9975 1.1663 0.5826 -11.5290 International_Tables_Vol_IV_Table_2.2B
'Ti  ' 0.2480 0.4460 9.7595 7.8508 7.3558 0.5000 1.6991 35.6338 1.9021 116.1050 1.2807 International_Tables_Vol_IV_Table_2.2B

loop_
_geom_angle_atom_site_label_1
_geom_angle_site_symmetry_1
_geom_angle_atom_site_label_2
_geom_angle_site_symmetry_2
_geom_angle_atom_site_label_3
_geom_angle_site_symmetry_3
_geom_angle
_geom_angle_publ_flag
Cl1 . Ti1 . Cl1 5_655 130.42(2) yes
Cl1 . Ti1 . N1 . 88.12(3) yes
Cl1 5_655 Ti1 . N1 . 87.40(3) yes
Cl1 . Ti1 . N1 5_655 87.40(3) yes
Cl1 5_655 Ti1 . N1 5_655 88.12(3) yes
N1 . Ti1 . N1 5_655 169.32(6) yes
Cl1 . Ti1 . N2 . 114.79(1) yes
Cl1 5_655 Ti1 . N2 . 114.79(1) yes
N1 . Ti1 . N2 . 95.34(3) yes
N1 5_655 Ti1 . N2 . 95.34(3) yes
Ti1 . N1 . C1 . 113.60(9) yes
Ti1 . N1 . C2 . 117.26(9) yes
C1 . N1 . C2 . 111.17(13) yes
Ti1 . N2 . C3 . 180 yes
N2 . C3 . C4 . 120.64(7) yes
N2 . C3 . C4 5_655 120.64(7) yes
C4 . C3 . C4 5_655 118.71(14) yes
C3 . C4 . C5 . 120.19(11) yes
C4 . C5 . C6 . 120.86(12) yes
C5 . C6 . C5 5_655 119.17(15) yes

loop_
_geom_bond_atom_site_label_1
_geom_bond_site_symmetry_1
_geom_bond_atom_site_label_2
_geom_bond_site_symmetry_2
_geom_bond_distance
_geom_bond_publ_flag
Ti1 . Cl1 . 2.3406(3) yes
Ti1 . Cl1 5_655 2.3406(3) yes
Ti1 . N1 . 2.201(1) yes
Ti1 . N1 5_655 2.201(1) yes
Ti1 . N2 . 1.7024(14) yes
N1 . C1 . 1.482(2) yes
N1 . C2 . 1.4748(18) yes
N1 . H1 . 0.870 no
N2 . C3 . 1.380(2) yes
C3 . C4 . 1.4040(14) yes
C3 . C4 5_655 1.4040(14) yes
C4 . C5 . 1.3858(17) yes
C5 . C6 . 1.3881(16) yes
